data_7239029
loop_
_publ_author_name
'Patpi, Santhosh Reddy'
'Sridhar, Balasubramanian'
'Tadikamalla, Prabhakar Rao'
'Kantevari, Srinivas'

_publ_section_title
;
 Pd-catalyzed site selective C--H acetoxylation of
 aryl/heteroaryl/thiophenyl tethered dihydroquinolinones
;
_journal_issue 26
_journal_name_full 'RSC Advances'
_journal_page_first 10251
_journal_paper_doi 10.1039/c3ra41312h
_journal_volume 3
_journal_year 2013
_chemical_formula_moiety 'C15 H13 N O3 S'
_chemical_formula_sum 'C15 H13 N O3 S'
_chemical_formula_weight 287.32
_chemical_name_systematic
;
5-(5-oxo-5,6,7,8-tetrahydroquinolin-2-yl)thiophen-2-yl acetate
;
_space_group_IT_number 14
_space_group_name_Hall '-P 2ybc'
_space_group_name_H-M_alt 'P 1 21/c 1'
_symmetry_cell_setting monoclinic
_symmetry_space_group_name_Hall '-P 2ybc'
_symmetry_space_group_name_H-M 'P 1 21/c 1'
_atom_sites_solution_hydrogens geom
_atom_sites_solution_primary direct
_atom_sites_solution_secondary difmap
_audit_creation_method SHELXL-97
_cell_angle_alpha 90.00
_cell_angle_beta 111.798(1)
_cell_angle_gamma 90.00
_cell_formula_units_Z 8
_cell_length_a 12.5933(11)
_cell_length_b 15.1264(13)
_cell_length_c 15.0649(13)
_cell_measurement_reflns_used 9172
_cell_measurement_temperature 294(2)
_cell_measurement_theta_max 27.92
_cell_measurement_theta_min 2.20
_cell_volume 2664.5(4)
_computing_cell_refinement 'SAINT (Bruker, 2001)'
_computing_data_collection 'SMART (Bruker, 2001)'
_computing_data_reduction SAINT
_computing_molecular_graphics 'SHELXTL/PC (Sheldrick, 1990)'
_computing_publication_material SHELXL97
_computing_structure_refinement 'SHELXL-97 (Sheldrick, 2008)'
_computing_structure_solution 'SHELXS-97 (Sheldrick, 2008)'
_diffrn_ambient_temperature 294(2)
_diffrn_measured_fraction_theta_full 1.000
_diffrn_measured_fraction_theta_max 1.000
_diffrn_measurement_device 'Bruker SMART APEX CCD area-detector'
_diffrn_measurement_device_type 'CCD Area Detector'
_diffrn_measurement_method '\w scan'
_diffrn_radiation_monochromator graphite
_diffrn_radiation_source 'fine-focus sealed tube'
_diffrn_radiation_type MoK\a
_diffrn_radiation_wavelength 0.71073
_diffrn_reflns_av_R_equivalents 0.0257
_diffrn_reflns_av_sigmaI/netI 0.0190
_diffrn_reflns_limit_h_max 14
_diffrn_reflns_limit_h_min -14
_diffrn_reflns_limit_k_max 17
_diffrn_reflns_limit_k_min -17
_diffrn_reflns_limit_l_max 17
_diffrn_reflns_limit_l_min -17
_diffrn_reflns_number 24988
_diffrn_reflns_theta_full 25.00
_diffrn_reflns_theta_max 25.00
_diffrn_reflns_theta_min 1.74
_diffrn_standards_number 0
_exptl_absorpt_coefficient_mu 0.249
_exptl_absorpt_correction_type none
_exptl_crystal_colour colorless
_exptl_crystal_density_diffrn 1.432
_exptl_crystal_density_method 'not measured'
_exptl_crystal_description needle
_exptl_crystal_F_000 1200
_exptl_crystal_size_max 0.21
_exptl_crystal_size_mid 0.13
_exptl_crystal_size_min 0.09
_refine_diff_density_max 0.838
_refine_diff_density_min -0.523
_refine_diff_density_rms 0.054
_refine_ls_extinction_method none
_refine_ls_goodness_of_fit_ref 1.187
_refine_ls_hydrogen_treatment constr
_refine_ls_matrix_type full
_refine_ls_number_parameters 358
_refine_ls_number_reflns 4682
_refine_ls_number_restraints 8
_refine_ls_restrained_S_all 1.193
_refine_ls_R_factor_all 0.0674
_refine_ls_R_factor_gt 0.0563
_refine_ls_shift/su_max 0.001
_refine_ls_shift/su_mean 0.000
_refine_ls_structure_factor_coef Fsqd
_refine_ls_weighting_details 'calc w=1/[\s^2^(Fo^2^)+(0.0793P)^2^+1.3249P] where P=(Fo^2^+2Fc^2^)/3'
_refine_ls_weighting_scheme calc
_refine_ls_wR_factor_gt 0.1625
_refine_ls_wR_factor_ref 0.1740
_reflns_number_gt 3740
_reflns_number_total 4682
_reflns_threshold_expression I>2\s(I)
_cod_data_source_file c3ra41312h.txt
_cod_data_source_block am97m
_cod_original_sg_symbol_H-M 'P 21/c'
_cod_database_code 7239029

loop_
_symmetry_equiv_pos_as_xyz
'x, y, z'
'-x, y+1/2, -z+1/2'
'-x, -y, -z'
'x, -y-1/2, z-1/2'

loop_
_atom_site_label
_atom_site_type_symbol
_atom_site_fract_x
_atom_site_fract_y
_atom_site_fract_z
_atom_site_U_iso_or_equiv
_atom_site_adp_type
_atom_site_occupancy
_atom_site_symmetry_multiplicity
_atom_site_calc_flag
_atom_site_refinement_flags
_atom_site_disorder_assembly
_atom_site_disorder_group
C1A C 0.5363(2) 0.71969(16) 0.37749(17) 0.0411(6) Uani 1 1 d . B .
C2A C 0.4030(2) 0.82521(16) 0.37509(18) 0.0444(6) Uani 1 1 d . B .
C3A C 0.2851(2) 0.84467(19) 0.3736(3) 0.0656(7) Uani 1 1 d D . .
H3A H 0.2332 0.7989 0.3372 0.079 Uiso 1 1 calc R A 1
H3B H 0.2870 0.8424 0.4385 0.079 Uiso 1 1 calc R A 1
C4A C 0.2407(5) 0.9308(3) 0.3323(6) 0.0656(7) Uani 0.576(6) 1 d PD B 1
H4A H 0.1729 0.9438 0.3459 0.079 Uiso 0.576(6) 1 calc PR B 1
H4B H 0.2178 0.9270 0.2634 0.079 Uiso 0.576(6) 1 calc PR B 1
C4A' C 0.2696(7) 0.9371(4) 0.3990(8) 0.0656(7) Uani 0.424(6) 1 d PD B 2
H4A' H 0.1882 0.9493 0.3739 0.079 Uiso 0.424(6) 1 calc PR B 2
H4B' H 0.2953 0.9403 0.4681 0.079 Uiso 0.424(6) 1 calc PR B 2
C5A C 0.3246(3) 1.00704(19) 0.3684(3) 0.0676(8) Uani 1 1 d D . .
H5A H 0.2962 1.0569 0.3257 0.081 Uiso 1 1 calc R B 1
H5B H 0.3262 1.0246 0.4308 0.081 Uiso 1 1 calc R B 1
C6A C 0.4441(2) 0.98779(17) 0.3764(2) 0.0528(7) Uani 1 1 d . B .
C7A C 0.4770(2) 0.89350(16) 0.37622(18) 0.0439(6) Uani 1 1 d . . .
C8A C 0.5852(2) 0.87161(17) 0.3785(2) 0.0526(7) Uani 1 1 d . B .
H8A H 0.6369 0.9159 0.3797 0.063 Uiso 1 1 calc R . .
C9A C 0.6153(2) 0.78472(16) 0.3790(2) 0.0507(7) Uani 1 1 d . . .
H9A H 0.6874 0.7693 0.3803 0.061 Uiso 1 1 calc R B .
C10A C 0.5635(2) 0.62601(16) 0.37730(18) 0.0428(6) Uani 1 1 d . . .
C11A C 0.6639(2) 0.58852(18) 0.3816(2) 0.0525(7) Uani 1 1 d . B .
H11A H 0.7277 0.6213 0.3849 0.063 Uiso 1 1 calc R . .
C12A C 0.6614(2) 0.49585(17) 0.3806(2) 0.0527(7) Uani 1 1 d . . .
H12A H 0.7229 0.4604 0.3835 0.063 Uiso 1 1 calc R B .
C13A C 0.5592(2) 0.46456(16) 0.37487(19) 0.0457(6) Uani 1 1 d . B .
C14A C 0.4356(3) 0.34132(18) 0.3603(2) 0.0554(7) Uani 1 1 d . B .
C15A C 0.4385(3) 0.24358(19) 0.3670(2) 0.0675(9) Uani 1 1 d . . .
H15A H 0.4421 0.2260 0.4293 0.101 Uiso 1 1 calc R . .
H15B H 0.5045 0.2217 0.3567 0.101 Uiso 1 1 calc R . .
H15C H 0.3706 0.2196 0.3194 0.101 Uiso 1 1 calc R . .
N1A N 0.43103(18) 0.73961(13) 0.37558(16) 0.0460(5) Uani 1 1 d . . .
O1A O 0.5125(2) 1.04590(12) 0.38424(19) 0.0745(7) Uani 1 1 d . . .
O2A O 0.54058(16) 0.37476(11) 0.37658(15) 0.0561(5) Uani 1 1 d . . .
O3A O 0.35402(19) 0.38697(14) 0.3422(2) 0.0882(8) Uani 1 1 d . . .
S1A S 0.46218(6) 0.54660(4) 0.37037(5) 0.0500(2) Uani 1 1 d . B .
C1B C -0.0421(2) 0.62523(16) 0.60943(17) 0.0421(6) Uani 1 1 d . B .
C2B C 0.0895(2) 0.73260(16) 0.61251(18) 0.0437(6) Uani 1 1 d . B .
C3B C 0.2079(2) 0.75404(18) 0.6168(3) 0.0671(8) Uani 1 1 d D . .
H3C H 0.2621 0.7195 0.6679 0.081 Uiso 1 1 calc R B 1
H3D H 0.2140 0.7351 0.5574 0.081 Uiso 1 1 calc R B 1
C4B C 0.2408(6) 0.8448(4) 0.6319(6) 0.0671(8) Uani 0.576(6) 1 d PD B 1
H4C H 0.2918 0.8499 0.6983 0.081 Uiso 0.576(6) 1 calc PR B 1
H4D H 0.2866 0.8565 0.5938 0.081 Uiso 0.576(6) 1 calc PR B 1
C4B' C 0.2477(8) 0.8419(6) 0.6694(7) 0.0671(8) Uani 0.424(6) 1 d PD B 2
H4C' H 0.3238 0.8563 0.6718 0.081 Uiso 0.424(6) 1 calc PR B 2
H4D' H 0.2503 0.8374 0.7344 0.081 Uiso 0.424(6) 1 calc PR B 2
C5B C 0.1615(3) 0.9154(2) 0.6143(3) 0.0761(10) Uani 1 1 d D . .
H5C H 0.1569 0.9439 0.5554 0.091 Uiso 1 1 calc R B 1
H5D H 0.1929 0.9583 0.6652 0.091 Uiso 1 1 calc R B 1
C6B C 0.0419(2) 0.89470(18) 0.6066(2) 0.0568(7) Uani 1 1 d . B .
C7B C 0.0116(2) 0.79974(16) 0.60641(19) 0.0461(6) Uani 1 1 d . . .
C8B C -0.0986(2) 0.77628(17) 0.5989(2) 0.0540(7) Uani 1 1 d . B .
H8B H -0.1529 0.8198 0.5932 0.065 Uiso 1 1 calc R . .
C9B C -0.1260(2) 0.68914(17) 0.6002(2) 0.0531(7) Uani 1 1 d . . .
H9B H -0.1992 0.6725 0.5949 0.064 Uiso 1 1 calc R B .
C10B C -0.0660(2) 0.53143(16) 0.61498(18) 0.0445(6) Uani 1 1 d . . .
C11B C -0.1660(2) 0.49287(17) 0.6104(2) 0.0535(7) Uani 1 1 d . B .
H11B H -0.2319 0.5248 0.6028 0.064 Uiso 1 1 calc R . .
C12B C -0.1598(2) 0.40058(18) 0.6183(2) 0.0550(7) Uani 1 1 d . . .
H12B H -0.2206 0.3645 0.6158 0.066 Uiso 1 1 calc R B .
C13B C -0.0546(2) 0.37065(16) 0.63014(19) 0.0459(6) Uani 1 1 d . B .
C14B C 0.0755(3) 0.24949(18) 0.6596(2) 0.0544(7) Uani 1 1 d . B .
C15B C 0.0773(3) 0.15138(18) 0.6581(2) 0.0664(8) Uani 1 1 d . . .
H15D H 0.0695 0.1314 0.5955 0.100 Uiso 1 1 calc R . .
H15E H 0.0150 0.1288 0.6736 0.100 Uiso 1 1 calc R . .
H15F H 0.1484 0.1305 0.7041 0.100 Uiso 1 1 calc R . .
N1B N 0.06360(18) 0.64684(13) 0.61466(16) 0.0455(5) Uani 1 1 d . . .
O1B O -0.0275(2) 0.95198(13) 0.5984(2) 0.0841(8) Uani 1 1 d . . .
O2B O -0.03186(15) 0.28099(11) 0.63583(15) 0.0549(5) Uani 1 1 d . . .
O3B O 0.15619(19) 0.29643(14) 0.6802(2) 0.0915(9) Uani 1 1 d . . .
S1B S 0.03973(5) 0.45348(4) 0.63125(5) 0.0485(2) Uani 1 1 d . B .

loop_
_atom_site_aniso_label
_atom_site_aniso_U_11
_atom_site_aniso_U_22
_atom_site_aniso_U_33
_atom_site_aniso_U_23
_atom_site_aniso_U_13
_atom_site_aniso_U_12
C1A 0.0387(13) 0.0361(13) 0.0490(14) -0.0015(10) 0.0169(11) -0.0010(10)
C2A 0.0407(13) 0.0374(13) 0.0551(15) -0.0023(11) 0.0180(11) 0.0013(10)
C3A 0.0500(14) 0.0469(13) 0.107(2) -0.0065(14) 0.0373(15) 0.0043(10)
C4A 0.0500(14) 0.0469(13) 0.107(2) -0.0065(14) 0.0373(15) 0.0043(10)
C4A' 0.0500(14) 0.0469(13) 0.107(2) -0.0065(14) 0.0373(15) 0.0043(10)
C5A 0.0623(18) 0.0417(16) 0.097(2) -0.0025(15) 0.0274(17) 0.0108(13)
C6A 0.0548(16) 0.0358(14) 0.0652(17) -0.0002(12) 0.0193(13) 0.0012(12)
C7A 0.0456(14) 0.0337(13) 0.0512(14) -0.0020(10) 0.0166(11) -0.0001(10)
C8A 0.0492(15) 0.0370(14) 0.0760(19) -0.0050(12) 0.0283(14) -0.0073(11)
C9A 0.0429(14) 0.0396(14) 0.0749(18) -0.0038(12) 0.0281(13) -0.0007(11)
C10A 0.0402(13) 0.0335(13) 0.0566(15) -0.0007(11) 0.0201(11) -0.0004(10)
C11A 0.0413(14) 0.0415(14) 0.0776(18) -0.0027(13) 0.0256(13) -0.0019(11)
C12A 0.0422(14) 0.0392(14) 0.0790(19) -0.0014(12) 0.0253(13) 0.0058(11)
C13A 0.0435(14) 0.0343(13) 0.0601(16) 0.0018(11) 0.0200(12) 0.0046(10)
C14A 0.0599(17) 0.0367(14) 0.080(2) -0.0032(13) 0.0375(15) -0.0030(13)
C15A 0.080(2) 0.0388(16) 0.088(2) 0.0017(14) 0.0359(18) -0.0056(14)
N1A 0.0427(12) 0.0312(11) 0.0661(14) -0.0019(9) 0.0227(10) -0.0001(9)
O1A 0.0685(14) 0.0329(11) 0.122(2) -0.0021(11) 0.0351(13) -0.0057(10)
O2A 0.0503(11) 0.0293(9) 0.0900(14) 0.0040(9) 0.0276(10) 0.0044(8)
O3A 0.0588(13) 0.0457(12) 0.175(3) -0.0101(14) 0.0602(15) -0.0033(10)
S1A 0.0407(4) 0.0324(4) 0.0820(5) 0.0030(3) 0.0286(4) 0.0028(2)
C1B 0.0418(14) 0.0346(13) 0.0509(14) 0.0008(10) 0.0182(11) -0.0002(10)
C2B 0.0429(13) 0.0355(13) 0.0529(15) 0.0012(10) 0.0179(11) -0.0020(10)
C3B 0.0561(13) 0.0456(12) 0.107(2) -0.0021(15) 0.0389(16) -0.0077(10)
C4B 0.0561(13) 0.0456(12) 0.107(2) -0.0021(15) 0.0389(16) -0.0077(10)
C4B' 0.0561(13) 0.0456(12) 0.107(2) -0.0021(15) 0.0389(16) -0.0077(10)
C5B 0.065(2) 0.0417(16) 0.119(3) 0.0108(17) 0.0306(19) -0.0095(14)
C6B 0.0599(17) 0.0361(15) 0.0758(19) 0.0036(13) 0.0270(15) 0.0024(13)
C7B 0.0499(15) 0.0347(13) 0.0541(15) 0.0025(11) 0.0196(12) 0.0004(11)
C8B 0.0491(15) 0.0392(14) 0.0773(19) 0.0056(13) 0.0278(14) 0.0084(12)
C9B 0.0417(14) 0.0440(15) 0.0774(19) 0.0041(13) 0.0266(13) 0.0006(11)
C10B 0.0402(14) 0.0388(13) 0.0567(15) -0.0006(11) 0.0206(11) -0.0010(11)
C11B 0.0449(15) 0.0400(14) 0.0808(19) -0.0003(13) 0.0295(14) 0.0003(11)
C12B 0.0441(14) 0.0426(15) 0.084(2) -0.0008(13) 0.0296(14) -0.0081(12)
C13B 0.0471(15) 0.0324(13) 0.0603(16) -0.0027(11) 0.0223(12) -0.0052(11)
C14B 0.0567(17) 0.0397(15) 0.0750(19) 0.0037(13) 0.0339(14) 0.0007(13)
C15B 0.076(2) 0.0410(16) 0.082(2) 0.0031(14) 0.0286(17) 0.0052(14)
N1B 0.0416(12) 0.0347(11) 0.0615(13) 0.0009(9) 0.0205(10) -0.0015(9)
O1B 0.0830(17) 0.0354(12) 0.144(2) 0.0070(12) 0.0537(16) 0.0074(11)
O2B 0.0474(10) 0.0329(9) 0.0819(13) -0.0005(8) 0.0211(9) -0.0042(8)
O3B 0.0574(13) 0.0485(13) 0.180(3) 0.0174(14) 0.0580(16) 0.0037(10)
S1B 0.0390(4) 0.0340(4) 0.0752(5) -0.0003(3) 0.0243(3) -0.0032(2)

loop_
_atom_type_symbol
_atom_type_description
_atom_type_scat_dispersion_real
_atom_type_scat_dispersion_imag
_atom_type_scat_source
C C 0.0033 0.0016 'International Tables Vol C Tables 4.2.6.8 and 6.1.1.4'
H H 0.0000 0.0000 'International Tables Vol C Tables 4.2.6.8 and 6.1.1.4'
N N 0.0061 0.0033 'International Tables Vol C Tables 4.2.6.8 and 6.1.1.4'
O O 0.0106 0.0060 'International Tables Vol C Tables 4.2.6.8 and 6.1.1.4'
S S 0.1246 0.1234 'International Tables Vol C Tables 4.2.6.8 and 6.1.1.4'

loop_
_geom_angle_atom_site_label_1
_geom_angle_atom_site_label_2
_geom_angle_atom_site_label_3
_geom_angle
N1A C1A C9A 122.2(2)
N1A C1A C10A 116.5(2)
C9A C1A C10A 121.3(2)
N1A C2A C7A 123.0(2)
N1A C2A C3A 116.4(2)
C7A C2A C3A 120.6(2)
C4A C3A C2A 113.5(3)
C4A' C3A C2A 113.9(3)
C4A C3A H3A 108.9
C4A' C3A H3A 133.9
C2A C3A H3A 108.9
C4A C3A H3B 108.9
C4A' C3A H3B 74.3
C2A C3A H3B 108.9
H3A C3A H3B 107.7
C3A C4A C5A 114.7(4)
C3A C4A H4A 108.6
C5A C4A H4A 108.6
C3A C4A H4B 108.6
C5A C4A H4B 108.6
H4A C4A H4B 107.6
C5A C4A' C3A 119.3(6)
C5A C4A' H4A' 107.5
C3A C4A' H4A' 107.5
C5A C4A' H4B' 107.5
C3A C4A' H4B' 107.5
H4A' C4A' H4B' 107.0
C4A' C5A C6A 115.0(4)
C6A C5A C4A 115.2(3)
C4A' C5A H5A 133.3
C6A C5A H5A 108.5
C4A C5A H5A 108.5
C4A' C5A H5B 74.3
C6A C5A H5B 108.5
C4A C5A H5B 108.5
H5A C5A H5B 107.5
O1A C6A C7A 120.7(3)
O1A C6A C5A 121.9(3)
C7A C6A C5A 117.4(2)
C2A C7A C8A 118.1(2)
C2A C7A C6A 121.9(2)
C8A C7A C6A 120.0(2)
C9A C8A C7A 119.8(2)
C9A C8A H8A 120.1
C7A C8A H8A 120.1
C8A C9A C1A 118.9(2)
C8A C9A H9A 120.5
C1A C9A H9A 120.5
C11A C10A C1A 128.2(2)
C11A C10A S1A 111.36(19)
C1A C10A S1A 120.45(18)
C10A C11A C12A 113.5(2)
C10A C11A H11A 123.3
C12A C11A H11A 123.3
C13A C12A C11A 111.7(2)
C13A C12A H12A 124.1
C11A C12A H12A 124.1
C12A C13A O2A 120.7(2)
C12A C13A S1A 113.37(19)
O2A C13A S1A 125.85(19)
O3A C14A O2A 122.1(3)
O3A C14A C15A 126.6(3)
O2A C14A C15A 111.3(3)
C14A C15A H15A 109.5
C14A C15A H15B 109.5
H15A C15A H15B 109.5
C14A C15A H15C 109.5
H15A C15A H15C 109.5
H15B C15A H15C 109.5
C2A N1A C1A 118.1(2)
C14A O2A C13A 121.8(2)
C13A S1A C10A 90.06(12)
N1B C1B C9B 122.1(2)
N1B C1B C10B 117.0(2)
C9B C1B C10B 120.8(2)
N1B C2B C7B 122.4(2)
N1B C2B C3B 117.0(2)
C7B C2B C3B 120.6(2)
C4B C3B C2B 116.0(3)
C2B C3B C4B' 109.8(4)
C4B C3B H3C 108.3
C2B C3B H3C 108.3
C4B' C3B H3C 93.3
C4B C3B H3D 108.3
C2B C3B H3D 108.3
C4B' C3B H3D 127.6
H3C C3B H3D 107.4
C5B C4B C3B 123.5(5)
C5B C4B H4C 106.5
C3B C4B H4C 106.5
C5B C4B H4D 106.5
C3B C4B H4D 106.5
H4C C4B H4D 106.5
C3B C4B' C5B 108.2(6)
C3B C4B' H4C' 110.1
C5B C4B' H4C' 110.1
C3B C4B' H4D' 110.1
C5B C4B' H4D' 110.1
H4C' C4B' H4D' 108.4
C4B C5B C6B 118.3(3)
C6B C5B C4B' 111.9(4)
C4B C5B H5C 107.7
C6B C5B H5C 107.7
C4B' C5B H5C 126.7
C4B C5B H5D 107.7
C6B C5B H5D 107.7
C4B' C5B H5D 93.3
H5C C5B H5D 107.1
O1B C6B C7B 121.3(3)
O1B C6B C5B 121.8(3)
C7B C6B C5B 116.8(2)
C2B C7B C8B 118.4(2)
C2B C7B C6B 122.1(2)
C8B C7B C6B 119.5(2)
C9B C8B C7B 119.6(2)
C9B C8B H8B 120.2
C7B C8B H8B 120.2
C8B C9B C1B 118.9(2)
C8B C9B H9B 120.6
C1B C9B H9B 120.6
C11B C10B C1B 128.2(2)
C11B C10B S1B 111.31(19)
C1B C10B S1B 120.45(19)
C10B C11B C12B 113.6(2)
C10B C11B H11B 123.2
C12B C11B H11B 123.2
C13B C12B C11B 111.6(2)
C13B C12B H12B 124.2
C11B C12B H12B 124.2
C12B C13B O2B 120.6(2)
C12B C13B S1B 113.41(19)
O2B C13B S1B 125.94(19)
O3B C14B O2B 122.4(3)
O3B C14B C15B 126.0(3)
O2B C14B C15B 111.6(3)
C14B C15B H15D 109.5
C14B C15B H15E 109.5
H15D C15B H15E 109.5
C14B C15B H15F 109.5
H15D C15B H15F 109.5
H15E C15B H15F 109.5
C2B N1B C1B 118.6(2)
C14B O2B C13B 121.8(2)
C13B S1B C10B 90.14(12)

loop_
_geom_bond_atom_site_label_1
_geom_bond_atom_site_label_2
_geom_bond_distance
C1A N1A 1.349(3)
C1A C9A 1.394(3)
C1A C10A 1.458(3)
C2A N1A 1.341(3)
C2A C7A 1.387(4)
C2A C3A 1.505(4)
C3A C4A 1.462(6)
C3A C4A' 1.481(7)
C3A H3A 0.9700
C3A H3B 0.9700
C4A C5A 1.522(6)
C4A H4A 0.9700
C4A H4B 0.9700
C4A' C5A 1.431(8)
C4A' H4A' 0.9700
C4A' H4B' 0.9700
C5A C6A 1.493(4)
C5A H5A 0.9700
C5A H5B 0.9700
C6A O1A 1.205(3)
C6A C7A 1.486(3)
C7A C8A 1.390(4)
C8A C9A 1.367(4)
C8A H8A 0.9300
C9A H9A 0.9300
C10A C11A 1.364(3)
C10A S1A 1.727(2)
C11A C12A 1.402(4)
C11A H11A 0.9300
C12A C13A 1.343(4)
C12A H12A 0.9300
C13A O2A 1.380(3)
C13A S1A 1.725(2)
C14A O3A 1.182(3)
C14A O2A 1.351(3)
C14A C15A 1.481(4)
C15A H15A 0.9600
C15A H15B 0.9600
C15A H15C 0.9600
C1B N1B 1.344(3)
C1B C9B 1.400(3)
C1B C10B 1.459(3)
C2B N1B 1.341(3)
C2B C7B 1.391(3)
C2B C3B 1.503(4)
C3B C4B 1.427(7)
C3B C4B' 1.533(9)
C3B H3C 0.9700
C3B H3D 0.9700
C4B C5B 1.418(7)
C4B H4C 0.9700
C4B H4D 0.9700
C4B' C5B 1.560(9)
C4B' H4C' 0.9700
C4B' H4D' 0.9700
C5B C6B 1.500(4)
C5B H5C 0.9700
C5B H5D 0.9700
C6B O1B 1.204(3)
C6B C7B 1.486(4)
C7B C8B 1.395(4)
C8B C9B 1.365(4)
C8B H8B 0.9300
C9B H9B 0.9300
C10B C11B 1.366(4)
C10B S1B 1.727(3)
C11B C12B 1.401(4)
C11B H11B 0.9300
C12B C13B 1.348(4)
C12B H12B 0.9300
C13B O2B 1.382(3)
C13B S1B 1.722(2)
C14B O3B 1.183(3)
C14B O2B 1.350(3)
C14B C15B 1.485(4)
C15B H15D 0.9600
C15B H15E 0.9600
C15B H15F 0.9600

loop_
_geom_torsion_atom_site_label_1
_geom_torsion_atom_site_label_2
_geom_torsion_atom_site_label_3
_geom_torsion_atom_site_label_4
_geom_torsion
N1A C2A C3A C4A -154.8(4)
C7A C2A C3A C4A 25.5(5)
N1A C2A C3A C4A' 164.5(5)
C7A C2A C3A C4A' -15.3(6)
C4A' C3A C4A C5A 52.5(6)
C2A C3A C4A C5A -46.5(6)
C4A C3A C4A' C5A -61.4(8)
C2A C3A C4A' C5A 36.6(10)
C3A C4A' C5A C6A -41.1(10)
C3A C4A' C5A C4A 58.1(7)
C3A C4A C5A C4A' -55.7(6)
C3A C4A C5A C6A 43.0(7)
C4A' C5A C6A O1A -155.1(6)
C4A C5A C6A O1A 164.0(4)
C4A' C5A C6A C7A 23.9(6)
C4A C5A C6A C7A -17.1(5)
N1A C2A C7A C8A -0.4(4)
C3A C2A C7A C8A 179.4(3)
N1A C2A C7A C6A -179.5(2)
C3A C2A C7A C6A 0.3(4)
O1A C6A C7A C2A 174.7(3)
C5A C6A C7A C2A -4.2(4)
O1A C6A C7A C8A -4.4(4)
C5A C6A C7A C8A 176.7(3)
C2A C7A C8A C9A 0.4(4)
C6A C7A C8A C9A 179.5(3)
C7A C8A C9A C1A -0.2(4)
N1A C1A C9A C8A 0.0(4)
C10A C1A C9A C8A 179.6(2)
N1A C1A C10A C11A -178.0(3)
C9A C1A C10A C11A 2.4(4)
N1A C1A C10A S1A 2.3(3)
C9A C1A C10A S1A -177.3(2)
C1A C10A C11A C12A 179.6(3)
S1A C10A C11A C12A -0.7(3)
C10A C11A C12A C13A 0.4(4)
C11A C12A C13A O2A -177.5(2)
C11A C12A C13A S1A 0.1(3)
C7A C2A N1A C1A 0.2(4)
C3A C2A N1A C1A -179.6(2)
C9A C1A N1A C2A 0.0(4)
C10A C1A N1A C2A -179.6(2)
O3A C14A O2A C13A 1.3(5)
C15A C14A O2A C13A -179.5(2)
C12A C13A O2A C14A -172.5(3)
S1A C13A O2A C14A 10.2(4)
C12A C13A S1A C10A -0.4(2)
O2A C13A S1A C10A 177.1(2)
C11A C10A S1A C13A 0.6(2)
C1A C10A S1A C13A -179.7(2)
N1B C2B C3B C4B -169.0(4)
C7B C2B C3B C4B 11.1(5)
N1B C2B C3B C4B' -147.6(4)
C7B C2B C3B C4B' 32.5(5)
C2B C3B C4B C5B -19.6(9)
C4B' C3B C4B C5B -96.4(17)
C4B C3B C4B' C5B 52.5(13)
C2B C3B C4B' C5B -59.2(7)
C3B C4B C5B C6B 17.9(9)
C3B C4B C5B C4B' 94.2(16)
C3B C4B' C5B C4B -54.6(13)
C3B C4B' C5B C6B 58.2(7)
C4B C5B C6B O1B 174.7(5)
C4B' C5B C6B O1B 153.6(5)
C4B C5B C6B C7B -7.1(6)
C4B' C5B C6B C7B -28.3(6)
N1B C2B C7B C8B -2.3(4)
C3B C2B C7B C8B 177.6(3)
N1B C2B C7B C6B 178.4(2)
C3B C2B C7B C6B -1.7(4)
O1B C6B C7B C2B 177.8(3)
C5B C6B C7B C2B -0.4(4)
O1B C6B C7B C8B -1.6(4)
C5B C6B C7B C8B -179.7(3)
C2B C7B C8B C9B 1.6(4)
C6B C7B C8B C9B -179.1(3)
C7B C8B C9B C1B 0.3(4)
N1B C1B C9B C8B -1.8(4)
C10B C1B C9B C8B 177.5(3)
N1B C1B C10B C11B -179.3(3)
C9B C1B C10B C11B 1.4(4)
N1B C1B C10B S1B 1.9(3)
C9B C1B C10B S1B -177.4(2)
C1B C10B C11B C12B -179.9(3)
S1B C10B C11B C12B -1.0(3)
C10B C11B C12B C13B 0.9(4)
C11B C12B C13B O2B -177.6(2)
C11B C12B C13B S1B -0.4(3)
C7B C2B N1B C1B 0.9(4)
C3B C2B N1B C1B -179.0(2)
C9B C1B N1B C2B 1.1(4)
C10B C1B N1B C2B -178.1(2)
O3B C14B O2B C13B 2.8(5)
C15B C14B O2B C13B -178.3(2)
C12B C13B O2B C14B -171.5(3)
S1B C13B O2B C14B 11.7(4)
C12B C13B S1B C10B -0.1(2)
O2B C13B S1B C10B 176.9(2)
C11B C10B S1B C13B 0.6(2)
C1B C10B S1B C13B 179.6(2)
